data_9002826
loop_
_publ_author_name
'Camara, F.'
'Ottolini, L.'
'Hawthorne, F. C.'

_publ_section_title
;
 Crystal chemistry of three tourmalines by SREF, EMPA and SIMS
 Sample: Crystal 3 from a pegmatite at Minas Gerais, Brazil
;
_journal_name_full 'American Mineralogist'
_journal_page_first 1437
_journal_page_last 1442
_journal_volume 87
_journal_year 2000
_chemical_compound_source 'a pegmatite at Minas Gerais, Brazil'
_chemical_formula_sum
;Al6.78 B3 Ca0.01 F0.55 Fe0.9 H3.42 K0.01 Li0.66 Mg0.6 Na0.81 O30.45 Si5.76
 Ti0.06
;
_chemical_name_mineral Fluor-elbaite
_space_group_IT_number 160
_symmetry_space_group_name_Hall 'R 3 -2"'
_symmetry_space_group_name_H-M 'R 3 m :H'
_cell_angle_alpha 90
_cell_angle_beta 90
_cell_angle_gamma 120
_cell_formula_units_Z 3
_cell_length_a 15.921
_cell_length_b 15.921
_cell_length_c 7.137
_cell_volume 1566.704
_database_code_amcsd 0002915
_exptl_crystal_density_diffrn 3.084
_cod_original_sg_symbol_H-M 'R 3 m'
_cod_original_formula_sum 'Ca.01 K.01 Na.81 Al6.78 Mg.6 Ti.06 Fe.9 Li.66 Si5.76 B3 O30.45 F.55 H3.42'
_cod_database_code 9002826

loop_
_space_group_symop_operation_xyz
x,y,z
2/3+x,1/3+y,1/3+z
1/3+x,2/3+y,2/3+z
x,x-y,z
2/3+x,1/3+x-y,1/3+z
1/3+x,2/3+x-y,2/3+z
-y,-x,z
2/3-y,1/3-x,1/3+z
1/3-y,2/3-x,2/3+z
-x+y,y,z
2/3-x+y,1/3+y,1/3+z
1/3-x+y,2/3+y,2/3+z
-y,x-y,z
2/3-y,1/3+x-y,1/3+z
1/3-y,2/3+x-y,2/3+z
-x+y,-x,z
2/3-x+y,1/3-x,1/3+z
1/3-x+y,2/3-x,2/3+z

loop_
_atom_site_aniso_label
_atom_site_aniso_U_11
_atom_site_aniso_U_22
_atom_site_aniso_U_33
_atom_site_aniso_U_12
_atom_site_aniso_U_13
_atom_site_aniso_U_23
CaX 0.02500 0.02500 0.01600 0.01200 0.00000 0.00000
KX 0.02500 0.02500 0.01600 0.01200 0.00000 0.00000
NaX 0.02500 0.02500 0.01600 0.01200 0.00000 0.00000
AlY 0.00600 0.00600 0.00800 0.00200 0.00100 -0.00100
MgY 0.00600 0.00600 0.00800 0.00200 0.00100 -0.00100
TiY 0.00600 0.00600 0.00800 0.00200 0.00100 -0.00100
FeY 0.00600 0.00600 0.00800 0.00200 0.00100 -0.00100
LiY 0.00600 0.00600 0.00800 0.00200 0.00100 -0.00100
AlZ 0.00600 0.00600 0.00400 0.00300 -0.00100 0.00000
Si 0.00400 0.00400 0.00400 0.00200 0.00000 0.00000
B 0.00600 0.00600 0.00700 0.00300 0.00000 0.00000
O1 0.06200 0.06200 0.01000 0.03100 0.00000 0.00000
O-H1 0.06200 0.06200 0.01000 0.03100 0.00000 0.00000
F1 0.06200 0.06200 0.01000 0.03100 0.00000 0.00000
O2 0.02200 0.02200 0.01000 0.02000 0.00000 0.00000
O-H3 0.01000 0.01000 0.00600 0.00100 0.00000 0.00000
O4 0.00700 0.00700 0.00700 0.00000 0.00000 0.00000
O5 0.00700 0.00700 0.00700 0.00000 0.00000 0.00000
O6 0.00900 0.00700 0.00400 0.00300 0.00000 0.00000
O7 0.00600 0.00500 0.00600 0.00100 0.00100 0.00000
O8 0.01000 0.00500 0.00800 0.00400 -0.00300 -0.00100

loop_
_atom_site_label
_atom_site_fract_x
_atom_site_fract_y
_atom_site_fract_z
_atom_site_occupancy
_atom_site_U_iso_or_equiv
_atom_site_type_symbol
_atom_site_attached_hydrogens
CaX 0.00000 0.00000 0.81890 0.01000 ? Ca 0
KX 0.00000 0.00000 0.81890 0.01000 ? K 0
NaX 0.00000 0.00000 0.81890 0.81000 ? Na 0
AlY 0.06220 0.93780 0.42420 0.26000 ? Al 0
MgY 0.06220 0.93780 0.42420 0.20000 ? Mg 0
TiY 0.06220 0.93780 0.42420 0.02000 ? Ti 0
FeY 0.06220 0.93780 0.42420 0.30000 ? Fe 0
LiY 0.06220 0.93780 0.42420 0.22000 ? Li 0
AlZ 0.26110 0.29780 0.44140 1.00000 ? Al 0
Si 0.18990 0.19190 0.05290 0.96000 ? Si 0
B 0.89020 0.10980 0.59770 1.00000 ? B 0
O1 0.00000 0.00000 0.27140 0.03000 ? O 0
O-H1 0.00000 0.00000 0.27140 0.42000 ? O 1
F1 0.00000 0.00000 0.27140 0.55000 ? F 0
O2 0.93890 0.06110 0.56870 1.00000 ? O 0
O-H3 0.13430 0.86570 0.54320 1.00000 ? O 1
O4 0.90680 0.09320 0.98220 1.00000 ? O 0
O5 0.09320 0.90680 0.96030 1.00000 ? O 0
O6 0.18700 0.19710 0.27680 1.00000 ? O 0
O7 0.28570 0.28550 0.97270 1.00000 ? O 0
O8 0.27060 0.20990 0.61150 1.00000 ? O 0

loop_
_cod_changelog_entry_id
_cod_changelog_entry_author
_cod_changelog_entry_date
_cod_changelog_entry_text
1
;cod-tools version 3.8.0
Id: cif_guess_AMCSD_atom_types 9581 2023-05-17 12:35:41Z saulius
;
2023-05-18T11:37:23+03:00
;Derived atom types and hydrogen counts
from atom names that follow the AMCSD naming convention
(Wat == water, O-H == hydroxyl).
;
2
;cod-tools version 3.10.1
Id: cif_fix_AMCSD_aniso_labels 10200 2024-08-01 14:09:44Z saulius
;
2024-08-02T12:20:24+03:00
;Changed the following '_atom_site_aniso_label' values:
'OH1' -> 'O-H1'
'OH3' -> 'O-H3'
;

loop_
_cod_related_entry_id
_cod_related_entry_database
_cod_related_entry_code
1 AMCSD 0002915
